data_2213271
loop_
_publ_author_name
'Nourredine Benali-Cherif'
'Amani Direm'
'Fatima Allouche'
'Lila Boukli-H-Benmenni'
'Kawther Soudani'

_publ_section_title
;
 4-Carboxyanilinium hydrogensulfate
;
_journal_coeditor_code DN2144
_journal_issue 5
_journal_name_full 'Acta Crystallographica Section E'
_journal_page_first o2054
_journal_page_last o2056
_journal_paper_doi 10.1107/S160053680701272X
_journal_volume 63
_journal_year 2007
_chemical_formula_iupac 'C7 H8 N O2 + , H O4 S -'
_chemical_formula_moiety 'C7 H8 N O2 + , H O4 S -'
_chemical_formula_sum 'C7 H9 N O6 S'
_chemical_formula_weight 235.21
_chemical_name_common 'p-Carboxyphenylammonium bisulfate'
_chemical_name_systematic
;
4-Carboxyanilinium hydrogensulfate
;
_space_group_IT_number 2
_symmetry_cell_setting triclinic
_symmetry_space_group_name_Hall '-P 1'
_symmetry_space_group_name_H-M 'P -1'
_atom_sites_solution_hydrogens geom
_atom_sites_solution_primary direct
_atom_sites_solution_secondary difmap
_cell_angle_alpha 93.356(7)
_cell_angle_beta 95.187(7)
_cell_angle_gamma 92.785(6)
_cell_formula_units_Z 2
_cell_length_a 5.2058(6)
_cell_length_b 7.5770(7)
_cell_length_c 11.837(2)
_cell_measurement_reflns_used 7765
_cell_measurement_temperature 293
_cell_measurement_theta_max 30.0
_cell_measurement_theta_min 1.7
_cell_volume 463.51(10)
_computing_cell_refinement 'DENZO and SCALEPACK (Otwinowski & Minor, 1997)'
_computing_data_collection 'KappaCCD Server Software (Nonius, 1998)'
_computing_data_reduction 'DENZO and SCALEPACK'
_computing_molecular_graphics 'ORTEP-3 for Windows (Farrugia, 1997) and PLATON (Spek, 2003)'
_computing_publication_material 'WinGX (Farrugia, 1999)'
_computing_structure_refinement 'SHELXL97 (Sheldrick, 1997)'
_computing_structure_solution 'SIR2004 (Burla <i>et al.</i>,  2005)'
_diffrn_ambient_temperature 293
_diffrn_measured_fraction_theta_full 0.990
_diffrn_measured_fraction_theta_max 0.990
_diffrn_measurement_device 'Nonius KappaCCD'
_diffrn_measurement_device_type 'Nonius KappaCCD area-detector'
_diffrn_measurement_method \w/\q
_diffrn_radiation_monochromator graphite
_diffrn_radiation_source 'fine-focus sealed tube'
_diffrn_radiation_type MoK\a
_diffrn_radiation_wavelength 0.71073
_diffrn_reflns_av_R_equivalents 0.0912
_diffrn_reflns_av_sigmaI/netI 0.0708
_diffrn_reflns_limit_h_max 6
_diffrn_reflns_limit_h_min -7
_diffrn_reflns_limit_k_max 10
_diffrn_reflns_limit_k_min -10
_diffrn_reflns_limit_l_max 14
_diffrn_reflns_limit_l_min -16
_diffrn_reflns_number 7756
_diffrn_reflns_theta_full 30.01
_diffrn_reflns_theta_max 30.01
_diffrn_reflns_theta_min 1.73
_diffrn_standards_number 0
_exptl_absorpt_coefficient_mu 0.359
_exptl_absorpt_correction_type none
_exptl_crystal_colour colourless
_exptl_crystal_density_diffrn 1.685
_exptl_crystal_density_method 'not measured'
_exptl_crystal_description prism
_exptl_crystal_F_000 244
_exptl_crystal_size_max 0.25
_exptl_crystal_size_mid 0.1
_exptl_crystal_size_min 0.05
_refine_diff_density_max 0.405
_refine_diff_density_min -0.695
_refine_ls_extinction_method none
_refine_ls_goodness_of_fit_ref 1.078
_refine_ls_hydrogen_treatment constr
_refine_ls_matrix_type full
_refine_ls_number_parameters 139
_refine_ls_number_reflns 2693
_refine_ls_number_restraints 0
_refine_ls_restrained_S_all 1.078
_refine_ls_R_factor_all 0.0650
_refine_ls_R_factor_gt 0.0481
_refine_ls_shift/su_max 0.001
_refine_ls_shift/su_mean 0.000
_refine_ls_structure_factor_coef Fsqd
_refine_ls_weighting_details 'calc w = 1/[\s^2^(Fo^2^)+(0.0461P)^2^+0.2148P] where P=(Fo^2^+2Fc^2^)/3'
_refine_ls_weighting_scheme calc
_refine_ls_wR_factor_gt 0.1149
_refine_ls_wR_factor_ref 0.1231
_reflns_number_gt 2205
_reflns_number_total 2693
_reflns_threshold_expression I>2\s(I)
_cod_data_source_file dn2144.cif
_cod_data_source_block I
_cod_database_code 2213271
_cod_database_fobs_code 2213271

loop_
_symmetry_equiv_pos_as_xyz
'x, y, z'
'-x, -y, -z'

loop_
_atom_site_type_symbol
_atom_site_label
_atom_site_fract_x
_atom_site_fract_y
_atom_site_fract_z
_atom_site_U_iso_or_equiv
_atom_site_adp_type
_atom_site_calc_flag
_atom_site_refinement_flags
_atom_site_occupancy
S S1 0.57347(8) 0.74198(6) 0.90775(3) 0.02209(14) Uani d . 1
O O6 0.6437(3) 0.59389(18) 0.83424(12) 0.0318(3) Uani d . 1
O O3 0.2722(3) 0.7365(2) 0.90001(12) 0.0375(4) Uani d . 1
H H3 0.2151 0.7504 0.8345 0.056 Uiso calc R 1
O O4 0.6423(3) 0.7196(2) 1.02634(11) 0.0355(3) Uani d . 1
O O5 0.6623(4) 0.9070(2) 0.86752(15) 0.0479(4) Uani d . 1
O O2 1.2657(3) 0.3371(2) 0.37564(12) 0.0378(4) Uani d . 1
H H2 1.2771 0.3405 0.3071 0.057 Uiso calc R 1
O O1 0.8763(3) 0.2080(2) 0.31786(12) 0.0373(3) Uani d . 1
N N1 0.8596(3) 0.2488(2) 0.86043(12) 0.0250(3) Uani d . 1
H H11 1.0087 0.2600 0.9041 0.038 Uiso calc R 1
H H12 0.7756 0.1478 0.8732 0.038 Uiso calc R 1
H H13 0.7638 0.3393 0.8768 0.038 Uiso calc R 1
C C5 0.9102(3) 0.2473(2) 0.74104(14) 0.0208(3) Uani d . 1
C C6 1.1292(3) 0.3385(2) 0.71285(15) 0.0256(4) Uani d . 1
H H6 1.2447 0.3962 0.7692 0.031 Uiso calc R 1
C C2 0.9994(3) 0.2570(2) 0.51590(14) 0.0220(3) Uani d . 1
C C7 1.1745(3) 0.3428(2) 0.59950(15) 0.0249(4) Uani d . 1
H H7 1.3218 0.4029 0.5793 0.030 Uiso calc R 1
C C3 0.7808(3) 0.1659(3) 0.54617(15) 0.0270(4) Uani d . 1
H H3A 0.6640 0.1091 0.4900 0.032 Uiso calc R 1
C C4 0.7355(3) 0.1589(2) 0.65932(15) 0.0257(4) Uani d . 1
H H4 0.5909 0.0962 0.6800 0.031 Uiso calc R 1
C C1 1.0395(4) 0.2643(2) 0.39275(15) 0.0257(4) Uani d . 1

loop_
_atom_site_aniso_label
_atom_site_aniso_U_11
_atom_site_aniso_U_22
_atom_site_aniso_U_33
_atom_site_aniso_U_12
_atom_site_aniso_U_13
_atom_site_aniso_U_23
S1 0.0271(2) 0.0253(2) 0.0144(2) -0.00060(15) 0.00354(15) 0.00446(15)
O6 0.0429(8) 0.0290(7) 0.0253(7) 0.0037(6) 0.0115(6) 0.0028(5)
O3 0.0294(7) 0.0653(10) 0.0191(7) 0.0080(7) 0.0023(5) 0.0086(7)
O4 0.0338(7) 0.0569(9) 0.0158(6) 0.0018(6) -0.0010(5) 0.0069(6)
O5 0.0732(12) 0.0278(8) 0.0439(10) -0.0116(7) 0.0151(8) 0.0090(7)
O2 0.0375(8) 0.0579(10) 0.0194(7) -0.0009(7) 0.0096(6) 0.0067(6)
O1 0.0409(8) 0.0542(9) 0.0166(6) 0.0022(7) -0.0006(5) 0.0059(6)
N1 0.0314(8) 0.0279(8) 0.0165(7) 0.0012(6) 0.0048(6) 0.0037(6)
C5 0.0278(8) 0.0204(8) 0.0152(7) 0.0042(6) 0.0035(6) 0.0041(6)
C6 0.0289(8) 0.0280(9) 0.0192(8) -0.0026(7) 0.0000(6) 0.0031(7)
C2 0.0274(8) 0.0248(8) 0.0149(7) 0.0064(6) 0.0029(6) 0.0052(6)
C7 0.0259(8) 0.0287(9) 0.0208(8) -0.0002(7) 0.0043(6) 0.0068(7)
C3 0.0306(9) 0.0312(9) 0.0183(8) -0.0021(7) -0.0009(7) 0.0018(7)
C4 0.0267(8) 0.0298(9) 0.0205(8) -0.0045(7) 0.0029(6) 0.0056(7)
C1 0.0314(9) 0.0295(9) 0.0177(8) 0.0085(7) 0.0043(7) 0.0050(7)

loop_
_atom_type_symbol
_atom_type_description
_atom_type_scat_dispersion_real
_atom_type_scat_dispersion_imag
_atom_type_scat_source
C C 0.0033 0.0016 'International Tables Vol C Tables 4.2.6.8 and 6.1.1.4'
H H 0.0000 0.0000 'International Tables Vol C Tables 4.2.6.8 and 6.1.1.4'
N N 0.0061 0.0033 'International Tables Vol C Tables 4.2.6.8 and 6.1.1.4'
O O 0.0106 0.0060 'International Tables Vol C Tables 4.2.6.8 and 6.1.1.4'
P P 0.1023 0.0942 'International Tables Vol C Tables 4.2.6.8 and 6.1.1.4'

loop_
_geom_angle_atom_site_label_1
_geom_angle_atom_site_label_2
_geom_angle_atom_site_label_3
_geom_angle
O5 S1 O4 115.35(10)
O5 S1 O6 110.45(9)
O4 S1 O6 112.73(9)
O5 S1 O3 108.10(10)
O4 S1 O3 102.63(8)
O6 S1 O3 106.84(9)
S1 O3 H3 109.5
C1 O2 H2 109.5
C5 N1 H11 109.5
C5 N1 H12 109.5
H11 N1 H12 109.5
C5 N1 H13 109.5
H11 N1 H13 109.5
H12 N1 H13 109.5
C6 C5 C4 121.90(16)
C6 C5 N1 118.63(15)
C4 C5 N1 119.45(15)
C5 C6 C7 119.06(16)
C5 C6 H6 120.5
C7 C6 H6 120.5
C3 C2 C7 120.01(16)
C3 C2 C1 118.96(16)
C7 C2 C1 121.01(16)
C6 C7 C2 119.95(16)
C6 C7 H7 120.0
C2 C7 H7 120.0
C4 C3 C2 120.48(16)
C4 C3 H3A 119.8
C2 C3 H3A 119.8
C3 C4 C5 118.58(16)
C3 C4 H4 120.7
C5 C4 H4 120.7
O1 C1 O2 124.65(17)
O1 C1 C2 122.28(17)
O2 C1 C2 113.07(15)

loop_
_geom_bond_atom_site_label_1
_geom_bond_atom_site_label_2
_geom_bond_distance
S1 O5 1.4342(16)
S1 O4 1.4389(14)
S1 O6 1.4605(14)
S1 O3 1.5609(14)
O3 H3 0.8200
O2 C1 1.314(2)
O2 H2 0.8200
O1 C1 1.214(2)
N1 C5 1.460(2)
N1 H11 0.8900
N1 H12 0.8900
N1 H13 0.8900
C5 C6 1.381(2)
C5 C4 1.385(2)
C6 C7 1.385(2)
C6 H6 0.9300
C2 C3 1.388(3)
C2 C7 1.392(2)
C2 C1 1.495(2)
C7 H7 0.9300
C3 C4 1.384(2)
C3 H3A 0.9300
C4 H4 0.9300

loop_
_geom_hbond_atom_site_label_D
_geom_hbond_atom_site_label_H
_geom_hbond_atom_site_label_A
_geom_hbond_site_symmetry_A
_geom_hbond_distance_DH
_geom_hbond_distance_HA
_geom_hbond_distance_DA
_geom_hbond_angle_DHA
N1 H13 O6 . 0.89 2.13 2.918(2) 147.1
N1 H12 O5 1_545 0.89 1.89 2.748(2) 162.6
N1 H13 O4 2_667 0.89 2.53 3.056(2) 118.6
N1 H11 O4 2_767 0.89 1.92 2.802(2) 170.0
O2 H2 O6 2_766 0.82 1.85 2.647(2) 163.9
O3 H3 O1 2_666 0.82 1.87 2.688(2) 173.3

loop_
_cod_related_entry_id
_cod_related_entry_database
_cod_related_entry_code
1 ChemSpider 21124773
